data_4101606
loop_
_publ_author_name
'Guo, Fenghai'
'Konkol, Leah C.'
'Thomson, Regan J.'

_publ_section_title
;
 Enantioselective synthesis of biphenols from 1,4-diketones by traceless
 central-to-axial chirality exchange.
;
_journal_issue 1
_journal_name_full 'Journal of the American Chemical Society'
_journal_page_first 18
_journal_page_last 20
_journal_paper_doi 10.1021/ja108717r
_journal_volume 133
_journal_year 2011
_chemical_absolute_configuration ad
_chemical_formula_sum 'C30 H34 O8'
_chemical_formula_weight 522.57
_chemical_name_systematic
; 
 ? 
;
_space_group_IT_number 4
_symmetry_cell_setting monoclinic
_symmetry_space_group_name_Hall 'P 2yb'
_symmetry_space_group_name_H-M 'P 1 21 1'
_atom_sites_solution_hydrogens geom
_atom_sites_solution_primary direct
_atom_sites_solution_secondary difmap
_audit_creation_method SHELXL-97
_cell_angle_alpha 90.00
_cell_angle_beta 113.769(2)
_cell_angle_gamma 90.00
_cell_formula_units_Z 2
_cell_length_a 10.9098(4)
_cell_length_b 11.9108(5)
_cell_length_c 11.2980(4)
_cell_measurement_reflns_used 5012
_cell_measurement_temperature 100(2)
_cell_measurement_theta_max 64.34
_cell_measurement_theta_min 5.67
_cell_volume 1343.58(9)
_computing_cell_refinement 'Bruker SAINT'
_computing_data_collection 'Bruker APEX2'
_computing_data_reduction 'Bruker SAINT'
_computing_molecular_graphics 'Bruker SHELXTL'
_computing_publication_material 'Bruker SHELXTL'
_computing_structure_refinement 'SHELXL-97 (Sheldrick, 1997)'
_computing_structure_solution 'SHELXS-97 (Sheldrick, 1990)'
_diffrn_ambient_temperature 100(2)
_diffrn_measured_fraction_theta_full 0.978
_diffrn_measured_fraction_theta_max 0.978
_diffrn_measurement_device_type 'Bruker APEX-II CCD'
_diffrn_measurement_method '\f and \w scans'
_diffrn_radiation_monochromator graphite
_diffrn_radiation_source 'fine-focus sealed tube'
_diffrn_radiation_type CuK\a
_diffrn_radiation_wavelength 1.54178
_diffrn_reflns_av_R_equivalents 0.0261
_diffrn_reflns_av_sigmaI/netI 0.0305
_diffrn_reflns_limit_h_max 12
_diffrn_reflns_limit_h_min -11
_diffrn_reflns_limit_k_max 9
_diffrn_reflns_limit_k_min -13
_diffrn_reflns_limit_l_max 12
_diffrn_reflns_limit_l_min -13
_diffrn_reflns_number 6999
_diffrn_reflns_theta_full 64.59
_diffrn_reflns_theta_max 64.59
_diffrn_reflns_theta_min 4.43
_diffrn_standards_number 0
_exptl_absorpt_coefficient_mu 0.767
_exptl_absorpt_correction_T_max 0.9700
_exptl_absorpt_correction_T_min 0.7536
_exptl_absorpt_correction_type numerical
_exptl_absorpt_process_details face-indexed
_exptl_crystal_colour colourless
_exptl_crystal_density_diffrn 1.292
_exptl_crystal_density_method 'not measured'
_exptl_crystal_description plate
_exptl_crystal_F_000 556
_exptl_crystal_size_max 0.39
_exptl_crystal_size_mid 0.15
_exptl_crystal_size_min 0.04
_refine_diff_density_max 0.220
_refine_diff_density_min -0.260
_refine_diff_density_rms 0.075
_refine_ls_abs_structure_details 'Flack H D (1983), Acta Cryst. A39, 876-881'
_refine_ls_abs_structure_Flack 0.1(2)
_refine_ls_extinction_method none
_refine_ls_goodness_of_fit_ref 1.153
_refine_ls_hydrogen_treatment constr
_refine_ls_matrix_type full
_refine_ls_number_parameters 349
_refine_ls_number_reflns 3064
_refine_ls_number_restraints 1
_refine_ls_restrained_S_all 1.153
_refine_ls_R_factor_all 0.0413
_refine_ls_R_factor_gt 0.0353
_refine_ls_shift/su_max 0.000
_refine_ls_shift/su_mean 0.000
_refine_ls_structure_factor_coef Fsqd
_refine_ls_weighting_details 'calc w=1/[\s^2^(Fo^2^)+(0.0860P)^2^+0.0000P] where P=(Fo^2^+2Fc^2^)/3'
_refine_ls_weighting_scheme calc
_refine_ls_wR_factor_gt 0.0999
_refine_ls_wR_factor_ref 0.1212
_reflns_number_gt 2860
_reflns_number_total 3064
_reflns_threshold_expression >2sigma(I)
_cod_data_source_file ja108717r_si_002.cif
_cod_data_source_block n0595scalednc
_cod_depositor_comments
;
The following automatic conversions were performed:

'_symmetry_cell_setting' value 'Monoclinic' changed to 'monoclinic'
according to the built-in table from CIF Core dictionary named
'cif_core.dic' version 2.4.1 from 2010-06-29.

Automatic conversion script
Id: cif_fix_values 1673 2011-04-08 12:14:43Z adriana 
;
_cod_original_sg_symbol_H-M P2(1)
_cod_database_code 4101606

loop_
_symmetry_equiv_pos_as_xyz
'x, y, z'
'-x, y+1/2, -z'

loop_
_atom_site_label
_atom_site_type_symbol
_atom_site_fract_x
_atom_site_fract_y
_atom_site_fract_z
_atom_site_U_iso_or_equiv
_atom_site_adp_type
_atom_site_occupancy
_atom_site_symmetry_multiplicity
_atom_site_calc_flag
_atom_site_refinement_flags
_atom_site_disorder_assembly
_atom_site_disorder_group
O2 O 0.7428(2) 0.52105(18) -0.18872(19) 0.0304(5) Uani 1 1 d . . .
O7 O 0.62555(18) 0.81683(18) 0.3580(2) 0.0276(4) Uani 1 1 d . . .
O6 O 0.81720(19) 0.79257(18) 0.54926(19) 0.0285(5) Uani 1 1 d . . .
O3 O 0.7551(2) 0.41647(18) -0.0182(2) 0.0300(5) Uani 1 1 d . . .
O8 O 0.5491(2) 0.30931(19) 0.4344(2) 0.0335(5) Uani 1 1 d . . .
O1 O 0.18895(19) 0.6544(2) -0.1703(2) 0.0327(5) Uani 1 1 d . . .
C7 C 0.8067(3) 0.7016(3) 0.3618(3) 0.0225(6) Uani 1 1 d . . .
H7 H 0.9048 0.6908 0.4136 0.027 Uiso 1 1 calc R . .
C8 C 0.7537(3) 0.6156(2) 0.0073(3) 0.0233(6) Uani 1 1 d . . .
H8 H 0.7833 0.6855 -0.0227 0.028 Uiso 1 1 calc R . .
C9 C 0.7874(3) 0.7182(2) 0.2186(3) 0.0222(6) Uani 1 1 d . . .
H9 H 0.6898 0.7320 0.1674 0.027 Uiso 1 1 calc R . .
C10 C 0.8012(3) 0.5166(3) -0.0513(3) 0.0254(6) Uani 1 1 d . . .
C11 C 0.7375(3) 0.5970(2) 0.3804(3) 0.0226(6) Uani 1 1 d . . .
C12 C 0.6033(3) 0.6236(2) -0.0403(3) 0.0235(6) Uani 1 1 d . . .
C13 C 0.9523(3) 0.5173(3) -0.0016(3) 0.0331(7) Uani 1 1 d . . .
H13 H 0.9927 0.4875 -0.0552 0.040 Uiso 1 1 calc R . .
C14 C 0.5997(3) 0.5797(3) 0.3157(3) 0.0242(6) Uani 1 1 d . . .
H14 H 0.5459 0.6348 0.2568 0.029 Uiso 1 1 calc R . .
C15 C 0.9775(3) 0.6068(3) 0.2033(3) 0.0310(7) Uani 1 1 d . . .
C16 C 0.8255(3) 0.6157(3) 0.1575(3) 0.0233(6) Uani 1 1 d . . .
H16 H 0.7949 0.5473 0.1892 0.028 Uiso 1 1 calc R . .
C17 C 0.7662(3) 0.8087(3) 0.4130(3) 0.0229(6) Uani 1 1 d . . .
C18 C 0.5411(3) 0.4835(3) 0.3365(3) 0.0283(6) Uani 1 1 d . . .
H18 H 0.4472 0.4732 0.2921 0.034 Uiso 1 1 calc R . .
C19 C 0.5261(3) 0.5466(3) -0.0053(3) 0.0259(6) Uani 1 1 d . . .
H19 H 0.5686 0.4850 0.0493 0.031 Uiso 1 1 calc R . .
C20 C 0.8609(3) 0.8225(3) 0.2036(3) 0.0260(6) Uani 1 1 d . . .
C21 C 0.6181(3) 0.4008(2) 0.4221(3) 0.0261(6) Uani 1 1 d . . .
O5 O 0.9038(3) 0.8301(2) 0.1205(2) 0.0449(6) Uani 1 1 d . . .
O4 O 1.0538(2) 0.6366(3) 0.3114(2) 0.0471(7) Uani 1 1 d . . .
C24 C 0.3249(3) 0.6490(3) -0.1304(3) 0.0270(6) Uani 1 1 d . . .
C25 C 0.7545(3) 0.4161(3) 0.4852(3) 0.0277(6) Uani 1 1 d . . .
H25 H 0.8087 0.3606 0.5430 0.033 Uiso 1 1 calc R . .
C26 C 0.3895(3) 0.5594(3) -0.0496(3) 0.0285(6) Uani 1 1 d . . .
H26 H 0.3387 0.5068 -0.0249 0.034 Uiso 1 1 calc R . .
C27 C 0.8774(3) 0.9157(3) 0.2939(3) 0.0276(6) Uani 1 1 d . . .
H27 H 0.9217 0.9818 0.2852 0.033 Uiso 1 1 calc R . .
C28 C 0.5617(3) 0.9244(3) 0.3337(3) 0.0331(7) Uani 1 1 d . . .
H28A H 0.5920 0.9679 0.2768 0.050 Uiso 1 1 calc R . .
H28B H 0.5851 0.9645 0.4156 0.050 Uiso 1 1 calc R . .
H28C H 0.4644 0.9144 0.2918 0.050 Uiso 1 1 calc R . .
C29 C 0.8118(3) 0.5142(3) 0.4631(3) 0.0251(6) Uani 1 1 d . . .
H29 H 0.9059 0.5242 0.5067 0.030 Uiso 1 1 calc R . .
C30 C 0.8329(3) 0.9115(3) 0.3871(3) 0.0274(6) Uani 1 1 d . . .
H30 H 0.8434 0.9759 0.4400 0.033 Uiso 1 1 calc R . .
C31 C 0.3996(3) 0.7263(3) -0.1651(3) 0.0299(7) Uani 1 1 d . . .
H31 H 0.3572 0.7882 -0.2193 0.036 Uiso 1 1 calc R . .
C32 C 0.5370(3) 0.7119(3) -0.1196(3) 0.0279(6) Uani 1 1 d . . .
H32 H 0.5878 0.7649 -0.1439 0.033 Uiso 1 1 calc R . .
C33 C 0.7741(3) 0.8700(3) 0.6212(3) 0.0335(7) Uani 1 1 d . . .
H33A H 0.6780 0.8601 0.5981 0.050 Uiso 1 1 calc R . .
H33B H 0.7912 0.9469 0.6011 0.050 Uiso 1 1 calc R . .
H33C H 0.8235 0.8560 0.7140 0.050 Uiso 1 1 calc R . .
C34 C 1.0310(3) 0.5577(3) 0.1138(3) 0.0323(7) Uani 1 1 d . . .
H34 H 1.1253 0.5549 0.1397 0.039 Uiso 1 1 calc R . .
C35 C 0.7757(4) 0.6144(3) -0.2474(3) 0.0453(9) Uani 1 1 d . . .
H35A H 0.8728 0.6264 -0.2080 0.068 Uiso 1 1 calc R . .
H35B H 0.7302 0.6814 -0.2349 0.068 Uiso 1 1 calc R . .
H35C H 0.7469 0.6001 -0.3402 0.068 Uiso 1 1 calc R . .
C36 C 0.7943(4) 0.3164(3) -0.0644(3) 0.0402(8) Uani 1 1 d . . .
H36A H 0.8883 0.2996 -0.0104 0.060 Uiso 1 1 calc R . .
H36B H 0.7833 0.3275 -0.1541 0.060 Uiso 1 1 calc R . .
H36C H 0.7381 0.2536 -0.0604 0.060 Uiso 1 1 calc R . .
C37 C 0.6217(4) 0.2234(3) 0.5211(4) 0.0425(8) Uani 1 1 d . . .
H37A H 0.6655 0.2545 0.6085 0.064 Uiso 1 1 calc R . .
H37B H 0.6897 0.1929 0.4939 0.064 Uiso 1 1 calc R . .
H37C H 0.5602 0.1634 0.5209 0.064 Uiso 1 1 calc R . .
C38 C 0.1207(3) 0.7403(3) -0.2615(4) 0.0404(8) Uani 1 1 d . . .
H38A H 0.1421 0.7335 -0.3375 0.061 Uiso 1 1 calc R . .
H38B H 0.1493 0.8141 -0.2215 0.061 Uiso 1 1 calc R . .
H38C H 0.0238 0.7321 -0.2879 0.061 Uiso 1 1 calc R . .

loop_
_atom_site_aniso_label
_atom_site_aniso_U_11
_atom_site_aniso_U_22
_atom_site_aniso_U_33
_atom_site_aniso_U_23
_atom_site_aniso_U_13
_atom_site_aniso_U_12
O2 0.0366(11) 0.0313(12) 0.0273(10) -0.0013(9) 0.0170(9) -0.0021(9)
O7 0.0187(9) 0.0251(11) 0.0367(11) -0.0020(9) 0.0088(8) 0.0030(8)
O6 0.0306(11) 0.0280(11) 0.0264(10) 0.0003(8) 0.0111(9) 0.0028(9)
O3 0.0392(11) 0.0228(11) 0.0339(11) 0.0005(9) 0.0209(9) 0.0014(9)
O8 0.0380(12) 0.0249(11) 0.0416(12) 0.0017(10) 0.0201(10) -0.0055(9)
O1 0.0230(10) 0.0333(12) 0.0387(11) -0.0023(10) 0.0091(8) 0.0025(9)
C7 0.0185(12) 0.0254(15) 0.0233(14) 0.0013(12) 0.0082(11) 0.0024(11)
C8 0.0232(14) 0.0214(15) 0.0273(15) -0.0008(12) 0.0122(11) -0.0001(11)
C9 0.0190(12) 0.0229(15) 0.0255(14) 0.0008(12) 0.0096(11) -0.0004(11)
C10 0.0296(15) 0.0244(16) 0.0253(14) -0.0020(12) 0.0141(12) -0.0038(12)
C11 0.0247(13) 0.0229(15) 0.0229(13) -0.0009(11) 0.0125(11) 0.0013(11)
C12 0.0229(13) 0.0253(16) 0.0218(13) -0.0025(12) 0.0084(11) -0.0008(12)
C13 0.0326(15) 0.0327(18) 0.0406(17) -0.0014(15) 0.0217(14) 0.0052(14)
C14 0.0240(13) 0.0227(15) 0.0265(14) 0.0009(12) 0.0108(11) 0.0018(12)
C15 0.0228(14) 0.0327(17) 0.0348(17) -0.0025(14) 0.0088(13) 0.0036(12)
C16 0.0201(13) 0.0232(15) 0.0265(14) 0.0004(12) 0.0092(11) 0.0005(11)
C17 0.0185(13) 0.0241(15) 0.0239(13) -0.0005(12) 0.0063(10) -0.0013(12)
C18 0.0223(13) 0.0305(17) 0.0331(16) -0.0014(13) 0.0120(12) -0.0018(12)
C19 0.0266(14) 0.0267(16) 0.0243(13) 0.0013(12) 0.0103(11) 0.0000(11)
C20 0.0223(13) 0.0261(16) 0.0296(14) 0.0020(13) 0.0104(11) -0.0017(12)
C21 0.0352(16) 0.0200(16) 0.0285(14) -0.0021(12) 0.0184(13) -0.0026(12)
O5 0.0621(15) 0.0379(14) 0.0518(14) -0.0128(12) 0.0405(12) -0.0210(12)
O4 0.0241(11) 0.0692(19) 0.0410(13) -0.0186(13) 0.0059(10) 0.0074(11)
C24 0.0230(13) 0.0284(16) 0.0290(15) -0.0071(13) 0.0097(12) 0.0011(12)
C25 0.0312(15) 0.0226(15) 0.0297(15) 0.0032(13) 0.0128(12) 0.0034(13)
C26 0.0270(14) 0.0274(16) 0.0327(15) -0.0018(13) 0.0139(12) -0.0038(13)
C27 0.0251(14) 0.0197(14) 0.0359(15) 0.0008(13) 0.0101(12) -0.0035(12)
C28 0.0270(14) 0.0304(17) 0.0419(17) 0.0048(15) 0.0141(13) 0.0067(13)
C29 0.0228(13) 0.0261(16) 0.0248(14) -0.0028(12) 0.0079(11) -0.0013(12)
C30 0.0269(14) 0.0211(15) 0.0330(15) -0.0040(13) 0.0108(12) -0.0019(12)
C31 0.0278(14) 0.0267(16) 0.0294(15) 0.0012(13) 0.0055(12) 0.0026(13)
C32 0.0283(15) 0.0265(16) 0.0297(15) 0.0003(12) 0.0125(12) -0.0029(13)
C33 0.0390(16) 0.0308(17) 0.0328(15) -0.0055(14) 0.0168(13) 0.0031(14)
C34 0.0240(14) 0.0337(18) 0.0401(17) -0.0025(14) 0.0139(13) 0.0043(13)
C35 0.072(2) 0.036(2) 0.0397(18) 0.0028(16) 0.0348(18) -0.0042(18)
C36 0.059(2) 0.0238(17) 0.0465(19) -0.0014(15) 0.0299(17) 0.0039(16)
C37 0.052(2) 0.0274(18) 0.052(2) 0.0083(16) 0.0241(16) 0.0007(16)
C38 0.0252(15) 0.042(2) 0.047(2) 0.0028(17) 0.0071(14) 0.0074(14)

loop_
_atom_type_symbol
_atom_type_description
_atom_type_scat_dispersion_real
_atom_type_scat_dispersion_imag
_atom_type_scat_source
C C 0.0181 0.0091 'International Tables Vol C Tables 4.2.6.8 and 6.1.1.4'
H H 0.0000 0.0000 'International Tables Vol C Tables 4.2.6.8 and 6.1.1.4'
O O 0.0492 0.0322 'International Tables Vol C Tables 4.2.6.8 and 6.1.1.4'

loop_
_geom_angle_atom_site_label_1
_geom_angle_atom_site_label_2
_geom_angle_atom_site_label_3
_geom_angle
_geom_angle_site_symmetry_1
_geom_angle_site_symmetry_3
_geom_angle_publ_flag
C35 O2 C10 117.1(2) . . ?
C17 O7 C28 120.4(2) . . ?
C17 O6 C33 117.0(2) . . ?
C10 O3 C36 114.7(2) . . ?
C21 O8 C37 118.0(2) . . ?
C24 O1 C38 116.9(2) . . ?
C11 C7 C17 113.3(2) . . ?
C11 C7 C9 112.5(2) . . ?
C17 C7 C9 110.3(2) . . ?
C11 C7 H7 106.8 . . ?
C17 C7 H7 106.8 . . ?
C9 C7 H7 106.8 . . ?
C12 C8 C10 113.6(2) . . ?
C12 C8 C16 112.7(2) . . ?
C10 C8 C16 111.1(2) . . ?
C12 C8 H8 106.3 . . ?
C10 C8 H8 106.3 . . ?
C16 C8 H8 106.3 . . ?
C20 C9 C16 110.3(2) . . ?
C20 C9 C7 111.2(2) . . ?
C16 C9 C7 114.7(2) . . ?
C20 C9 H9 106.7 . . ?
C16 C9 H9 106.7 . . ?
C7 C9 H9 106.7 . . ?
O3 C10 O2 105.8(2) . . ?
O3 C10 C13 111.1(3) . . ?
O2 C10 C13 110.3(2) . . ?
O3 C10 C8 108.5(2) . . ?
O2 C10 C8 111.1(2) . . ?
C13 C10 C8 110.0(2) . . ?
C29 C11 C14 117.8(3) . . ?
C29 C11 C7 119.6(2) . . ?
C14 C11 C7 122.7(2) . . ?
C32 C12 C19 117.6(2) . . ?
C32 C12 C8 119.3(2) . . ?
C19 C12 C8 123.1(3) . . ?
C34 C13 C10 122.9(3) . . ?
C34 C13 H13 118.6 . . ?
C10 C13 H13 118.6 . . ?
C18 C14 C11 120.6(3) . . ?
C18 C14 H14 119.7 . . ?
C11 C14 H14 119.7 . . ?
O4 C15 C34 120.1(3) . . ?
O4 C15 C16 121.8(3) . . ?
C34 C15 C16 118.0(3) . . ?
C15 C16 C9 110.8(2) . . ?
C15 C16 C8 111.7(2) . . ?
C9 C16 C8 112.4(2) . . ?
C15 C16 H16 107.2 . . ?
C9 C16 H16 107.2 . . ?
C8 C16 H16 107.2 . . ?
O7 C17 O6 111.6(2) . . ?
O7 C17 C30 112.5(2) . . ?
O6 C17 C30 108.0(2) . . ?
O7 C17 C7 108.6(2) . . ?
O6 C17 C7 104.4(2) . . ?
C30 C17 C7 111.5(2) . . ?
C14 C18 C21 120.9(3) . . ?
C14 C18 H18 119.6 . . ?
C21 C18 H18 119.6 . . ?
C26 C19 C12 120.6(3) . . ?
C26 C19 H19 119.7 . . ?
C12 C19 H19 119.7 . . ?
O5 C20 C27 120.4(3) . . ?
O5 C20 C9 122.2(3) . . ?
C27 C20 C9 117.4(2) . . ?
O8 C21 C25 125.3(3) . . ?
O8 C21 C18 115.5(2) . . ?
C25 C21 C18 119.1(3) . . ?
O1 C24 C31 124.0(3) . . ?
O1 C24 C26 116.5(3) . . ?
C31 C24 C26 119.5(2) . . ?
C21 C25 C29 119.1(3) . . ?
C21 C25 H25 120.4 . . ?
C29 C25 H25 120.4 . . ?
C19 C26 C24 120.7(3) . . ?
C19 C26 H26 119.7 . . ?
C24 C26 H26 119.7 . . ?
C30 C27 C20 122.8(3) . . ?
C30 C27 H27 118.6 . . ?
C20 C27 H27 118.6 . . ?
O7 C28 H28A 109.5 . . ?
O7 C28 H28B 109.5 . . ?
H28A C28 H28B 109.5 . . ?
O7 C28 H28C 109.5 . . ?
H28A C28 H28C 109.5 . . ?
H28B C28 H28C 109.5 . . ?
C11 C29 C25 122.5(3) . . ?
C11 C29 H29 118.7 . . ?
C25 C29 H29 118.7 . . ?
C27 C30 C17 122.9(3) . . ?
C27 C30 H30 118.6 . . ?
C17 C30 H30 118.6 . . ?
C32 C31 C24 119.0(3) . . ?
C32 C31 H31 120.5 . . ?
C24 C31 H31 120.5 . . ?
C12 C32 C31 122.7(3) . . ?
C12 C32 H32 118.7 . . ?
C31 C32 H32 118.7 . . ?
O6 C33 H33A 109.5 . . ?
O6 C33 H33B 109.5 . . ?
H33A C33 H33B 109.5 . . ?
O6 C33 H33C 109.5 . . ?
H33A C33 H33C 109.5 . . ?
H33B C33 H33C 109.5 . . ?
C13 C34 C15 122.5(3) . . ?
C13 C34 H34 118.7 . . ?
C15 C34 H34 118.7 . . ?
O2 C35 H35A 109.5 . . ?
O2 C35 H35B 109.5 . . ?
H35A C35 H35B 109.5 . . ?
O2 C35 H35C 109.5 . . ?
H35A C35 H35C 109.5 . . ?
H35B C35 H35C 109.5 . . ?
O3 C36 H36A 109.5 . . ?
O3 C36 H36B 109.5 . . ?
H36A C36 H36B 109.5 . . ?
O3 C36 H36C 109.5 . . ?
H36A C36 H36C 109.5 . . ?
H36B C36 H36C 109.5 . . ?
O8 C37 H37A 109.5 . . ?
O8 C37 H37B 109.5 . . ?
H37A C37 H37B 109.5 . . ?
O8 C37 H37C 109.5 . . ?
H37A C37 H37C 109.5 . . ?
H37B C37 H37C 109.5 . . ?
O1 C38 H38A 109.5 . . ?
O1 C38 H38B 109.5 . . ?
H38A C38 H38B 109.5 . . ?
O1 C38 H38C 109.5 . . ?
H38A C38 H38C 109.5 . . ?
H38B C38 H38C 109.5 . . ?

loop_
_geom_bond_atom_site_label_1
_geom_bond_atom_site_label_2
_geom_bond_distance
_geom_bond_site_symmetry_2
_geom_bond_publ_flag
O2 C35 1.413(4) . ?
O2 C10 1.422(3) . ?
O7 C17 1.408(3) . ?
O7 C28 1.431(4) . ?
O6 C17 1.423(3) . ?
O6 C33 1.429(4) . ?
O3 C10 1.402(4) . ?
O3 C36 1.434(4) . ?
O8 C21 1.363(4) . ?
O8 C37 1.418(4) . ?
O1 C24 1.366(3) . ?
O1 C38 1.430(4) . ?
C7 C11 1.515(4) . ?
C7 C17 1.536(4) . ?
C7 C9 1.558(4) . ?
C7 H7 1.0000 . ?
C8 C12 1.509(3) . ?
C8 C10 1.541(4) . ?
C8 C16 1.556(4) . ?
C8 H8 1.0000 . ?
C9 C20 1.525(4) . ?
C9 C16 1.540(4) . ?
C9 H9 1.0000 . ?
C10 C13 1.512(4) . ?
C11 C29 1.375(4) . ?
C11 C14 1.396(4) . ?
C12 C32 1.382(4) . ?
C12 C19 1.406(4) . ?
C13 C34 1.329(4) . ?
C13 H13 0.9500 . ?
C14 C18 1.378(4) . ?
C14 H14 0.9500 . ?
C15 O4 1.221(4) . ?
C15 C34 1.477(4) . ?
C15 C16 1.529(4) . ?
C16 H16 1.0000 . ?
C17 C30 1.512(4) . ?
C18 C21 1.398(4) . ?
C18 H18 0.9500 . ?
C19 C26 1.376(4) . ?
C19 H19 0.9500 . ?
C20 O5 1.209(4) . ?
C20 C27 1.468(4) . ?
C21 C25 1.379(4) . ?
C24 C31 1.387(4) . ?
C24 C26 1.398(4) . ?
C25 C29 1.394(4) . ?
C25 H25 0.9500 . ?
C26 H26 0.9500 . ?
C27 C30 1.326(4) . ?
C27 H27 0.9500 . ?
C28 H28A 0.9800 . ?
C28 H28B 0.9800 . ?
C28 H28C 0.9800 . ?
C29 H29 0.9500 . ?
C30 H30 0.9500 . ?
C31 C32 1.386(4) . ?
C31 H31 0.9500 . ?
C32 H32 0.9500 . ?
C33 H33A 0.9800 . ?
C33 H33B 0.9800 . ?
C33 H33C 0.9800 . ?
C34 H34 0.9500 . ?
C35 H35A 0.9800 . ?
C35 H35B 0.9800 . ?
C35 H35C 0.9800 . ?
C36 H36A 0.9800 . ?
C36 H36B 0.9800 . ?
C36 H36C 0.9800 . ?
C37 H37A 0.9800 . ?
C37 H37B 0.9800 . ?
C37 H37C 0.9800 . ?
C38 H38A 0.9800 . ?
C38 H38B 0.9800 . ?
C38 H38C 0.9800 . ?

loop_
_cod_related_entry_id
_cod_related_entry_database
_cod_related_entry_code
1 ChemSpider 30660049
